data_7242968
loop_
_publ_author_name
'Abdul Salam, Abdul Ajees'
'T., Shilpa'
'Kumar S., Madan'
'Bankapur, Aseefhali'
'Sinha, Rajeev K.'
'Simon, Lalitha'
'Chidangil, Santhosh'

_publ_section_title
;
 Effect of OH substitution in 3-benzylchroman-4-ones: crystallographic,
 CSD, DFT, FTIR, Hirshfeld surface, and energy framework analysis
;
_journal_issue 33
_journal_name_full 'RSC Advances'
_journal_page_first 20123
_journal_page_last 20136
_journal_paper_doi 10.1039/D1RA02245H
_journal_volume 11
_journal_year 2021
_chemical_formula_moiety 'C16 H14 O3'
_chemical_formula_sum 'C16 H14 O3'
_chemical_formula_weight 254.27
_chemical_name_systematic '3-(2-Hydroxybenzyl) chroman-4-one'
_space_group_crystal_system monoclinic
_space_group_IT_number 14
_space_group_name_Hall '-P 2ybc'
_space_group_name_H-M_alt 'P 1 21/c 1'
_atom_sites_solution_hydrogens mixed
_audit_creation_method SHELXL-2016/6
_audit_update_record
;
2018-04-05 deposited with the CCDC.	2021-05-24 downloaded from the CCDC.
;
_cell_angle_alpha 90
_cell_angle_beta 108.465(12)
_cell_angle_gamma 90
_cell_formula_units_Z 4
_cell_length_a 12.0638(14)
_cell_length_b 8.9307(9)
_cell_length_c 12.9341(14)
_cell_measurement_reflns_used 17821
_cell_measurement_temperature 293(2)
_cell_measurement_theta_max 25
_cell_measurement_theta_min 3
_cell_volume 1321.8(3)
_computing_data_collection 'CrystalClear SM Expert 2.0 r15 (Rigaku, 2011)'
_computing_structure_refinement 'SHELXL-2016/6 (Sheldrick, 2016)'
_computing_structure_solution 'SHELXS-1997 (Sheldrick, 2008)'
_diffrn_ambient_temperature 293(2)
_diffrn_measured_fraction_theta_full 0.998
_diffrn_measured_fraction_theta_max 0.922
_diffrn_measurement_device_type 'Rigaku Saturn724+'
_diffrn_measurement_method 'profile data from \w-scans'
_diffrn_radiation_type MoK\a
_diffrn_radiation_wavelength 0.71073
_diffrn_reflns_av_R_equivalents 0.0520
_diffrn_reflns_av_unetI/netI 0.0457
_diffrn_reflns_Laue_measured_fraction_full 0.998
_diffrn_reflns_Laue_measured_fraction_max 0.922
_diffrn_reflns_limit_h_max 16
_diffrn_reflns_limit_h_min -17
_diffrn_reflns_limit_k_max 12
_diffrn_reflns_limit_k_min -12
_diffrn_reflns_limit_l_max 18
_diffrn_reflns_limit_l_min -17
_diffrn_reflns_number 17821
_diffrn_reflns_point_group_measured_fraction_full 0.998
_diffrn_reflns_point_group_measured_fraction_max 0.922
_diffrn_reflns_theta_full 25.242
_diffrn_reflns_theta_max 31.178
_diffrn_reflns_theta_min 2.821
_exptl_absorpt_coefficient_mu 0.088
_exptl_absorpt_correction_T_max 0.984
_exptl_absorpt_correction_T_min 0.970
_exptl_absorpt_correction_type multi-scan
_exptl_absorpt_process_details 'NUMABS (Rigaku 1999)'
_exptl_crystal_colour White
_exptl_crystal_density_diffrn 1.278
_exptl_crystal_description Needle
_exptl_crystal_F_000 536
_exptl_crystal_recrystallization_method 'Re-crystallisation from solvent: Methonal'
_exptl_crystal_size_max 0.350
_exptl_crystal_size_mid 0.280
_exptl_crystal_size_min 0.190
_refine_diff_density_max 0.159
_refine_diff_density_min -0.187
_refine_diff_density_rms 0.035
_refine_ls_extinction_method none
_refine_ls_goodness_of_fit_ref 1.029
_refine_ls_hydrogen_treatment mixed
_refine_ls_matrix_type full
_refine_ls_number_parameters 176
_refine_ls_number_reflns 3945
_refine_ls_number_restraints 0
_refine_ls_restrained_S_all 1.029
_refine_ls_R_factor_all 0.1217
_refine_ls_R_factor_gt 0.0647
_refine_ls_shift/su_max 0.000
_refine_ls_shift/su_mean 0.000
_refine_ls_structure_factor_coef Fsqd
_refine_ls_weighting_details 'w=1/[\s^2^(Fo^2^)+(0.0498P)^2^+0.3332P] where P=(Fo^2^+2Fc^2^)/3'
_refine_ls_weighting_scheme calc
_refine_ls_wR_factor_gt 0.1302
_refine_ls_wR_factor_ref 0.1632
_reflns_Friedel_coverage 0.000
_reflns_number_gt 2277
_reflns_number_total 3945
_reflns_threshold_expression 'I > 2\s(I)'
_cod_data_source_file d1ra02245h2.cif
_cod_data_source_block HIF-4
_cod_original_sg_symbol_H-M 'P 21/c'
_cod_database_code 7242968
_shelx_shelxl_version_number 2016/6
_shelx_space_group_comment
;
The symmetry employed for this shelxl refinement is uniquely defined
by the following loop, which should always be used as a source of
symmetry information in preference to the above space-group names.
They are only intended as comments.
;

loop_
_space_group_symop_operation_xyz
'x, y, z'
'-x, y+1/2, -z+1/2'
'-x, -y, -z'
'x, -y-1/2, z-1/2'

loop_
_atom_site_label
_atom_site_type_symbol
_atom_site_fract_x
_atom_site_fract_y
_atom_site_fract_z
_atom_site_U_iso_or_equiv
_atom_site_adp_type
_atom_site_occupancy
_atom_site_site_symmetry_order
_atom_site_calc_flag
_atom_site_refinement_flags_posn
_atom_site_refinement_flags_adp
_atom_site_refinement_flags_occupancy
_atom_site_disorder_assembly
_atom_site_disorder_group
C10 C 0.14040(14) 0.88678(19) 0.18221(13) 0.0477(4) Uani 1 1 d . . . . .
C3 C 0.34338(15) 0.98825(19) 0.26680(14) 0.0494(4) Uani 1 1 d . . . . .
H3 H 0.380710 1.061063 0.323901 0.059 Uiso 1 1 calc R U . . .
C9 C 0.16148(15) 0.89497(19) 0.08250(13) 0.0484(4) Uani 1 1 d . . . . .
C1' C 0.54227(15) 0.89588(19) 0.26626(13) 0.0480(4) Uani 1 1 d . . . . .
O1 O 0.25617(11) 0.96527(15) 0.07007(10) 0.0605(4) Uani 1 1 d . . . . .
O2 O 0.21533(12) 0.93300(19) 0.37126(11) 0.0770(5) Uani 1 1 d . . . . .
C2' C 0.62994(15) 0.9565(2) 0.35485(14) 0.0500(4) Uani 1 1 d . . . . .
O3 O 0.60440(14) 0.9717(2) 0.44891(12) 0.0799(5) Uani 1 1 d . . . . .
C4 C 0.23059(15) 0.9379(2) 0.28186(14) 0.0511(4) Uani 1 1 d . . . . .
C3' C 0.73713(17) 0.9972(2) 0.34506(17) 0.0598(5) Uani 1 1 d . . . . .
H3' H 0.794956 1.036963 0.404540 0.072 Uiso 1 1 calc R U . . .
C11 C 0.42631(15) 0.8524(2) 0.27810(15) 0.0536(4) Uani 1 1 d . . . . .
H11A H 0.439323 0.806355 0.348886 0.064 Uiso 1 1 calc R U . . .
H11B H 0.389160 0.778747 0.222873 0.064 Uiso 1 1 calc R U . . .
C6' C 0.56604(19) 0.8786(2) 0.16912(16) 0.0658(5) Uani 1 1 d . . . . .
H6' H 0.509007 0.838538 0.109167 0.079 Uiso 1 1 calc R U . . .
C8 C 0.08493(17) 0.8289(2) -0.01015(15) 0.0630(5) Uani 1 1 d . . . . .
H8 H 0.100541 0.832652 -0.076054 0.076 Uiso 1 1 calc R U . . .
C5 C 0.03793(16) 0.8163(2) 0.18562(17) 0.0664(6) Uani 1 1 d . . . . .
H5 H 0.020997 0.812306 0.250888 0.080 Uiso 1 1 calc R U . . .
C7 C -0.01261(19) 0.7589(3) -0.00393(19) 0.0747(6) Uani 1 1 d . . . . .
H7 H -0.063178 0.714381 -0.066018 0.090 Uiso 1 1 calc R U . . .
C4' C 0.7576(2) 0.9785(2) 0.2475(2) 0.0735(6) Uani 1 1 d . . . . .
H4' H 0.829462 1.005996 0.241016 0.088 Uiso 1 1 calc R U . . .
C5' C 0.6727(2) 0.9196(3) 0.15916(19) 0.0807(7) Uani 1 1 d . . . . .
H5' H 0.686905 0.907343 0.093085 0.097 Uiso 1 1 calc R U . . .
C6 C -0.03836(18) 0.7525(3) 0.0927(2) 0.0788(7) Uani 1 1 d . . . . .
H6 H -0.106302 0.705693 0.095347 0.095 Uiso 1 1 calc R U . . .
C2 C 0.31533(16) 1.0646(2) 0.15749(15) 0.0569(5) Uani 1 1 d . . . . .
H2A H 0.266381 1.151178 0.156211 0.068 Uiso 1 1 calc R U . . .
H2B H 0.387188 1.099380 0.146989 0.068 Uiso 1 1 calc R U . . .
O3H H 0.669(2) 1.003(3) 0.507(2) 0.102(8) Uiso 1 1 d . . . . .

loop_
_atom_site_aniso_label
_atom_site_aniso_U_11
_atom_site_aniso_U_22
_atom_site_aniso_U_33
_atom_site_aniso_U_23
_atom_site_aniso_U_13
_atom_site_aniso_U_12
C10 0.0399(9) 0.0520(10) 0.0481(9) 0.0029(7) 0.0093(7) 0.0014(7)
C3 0.0437(10) 0.0481(9) 0.0501(9) -0.0072(7) 0.0059(7) -0.0041(7)
C9 0.0451(10) 0.0465(9) 0.0492(9) 0.0007(7) 0.0089(7) 0.0016(7)
C1' 0.0485(10) 0.0444(9) 0.0490(9) 0.0017(7) 0.0125(7) 0.0041(7)
O1 0.0564(8) 0.0750(9) 0.0489(7) 0.0029(6) 0.0148(6) -0.0106(7)
O2 0.0666(10) 0.1170(13) 0.0472(8) -0.0055(8) 0.0178(6) -0.0061(9)
C2' 0.0457(10) 0.0528(10) 0.0500(9) -0.0006(8) 0.0128(7) 0.0038(8)
O3 0.0609(9) 0.1255(14) 0.0516(8) -0.0173(8) 0.0154(7) -0.0057(9)
C4 0.0483(10) 0.0564(10) 0.0465(9) -0.0009(8) 0.0119(7) 0.0018(8)
C3' 0.0452(11) 0.0517(11) 0.0784(13) -0.0002(9) 0.0138(9) 0.0027(8)
C11 0.0471(10) 0.0485(10) 0.0593(10) 0.0036(8) 0.0085(8) -0.0009(8)
C6' 0.0713(14) 0.0729(13) 0.0511(10) -0.0024(9) 0.0162(9) 0.0076(11)
C8 0.0607(13) 0.0671(12) 0.0516(10) -0.0072(9) 0.0043(9) 0.0030(10)
C5 0.0468(11) 0.0822(15) 0.0675(13) 0.0144(11) 0.0143(9) -0.0027(10)
C7 0.0609(14) 0.0716(14) 0.0741(14) -0.0050(11) -0.0034(10) -0.0075(11)
C4' 0.0602(14) 0.0704(14) 0.1010(18) 0.0168(13) 0.0411(13) 0.0039(11)
C5' 0.0864(17) 0.0994(18) 0.0700(14) 0.0089(13) 0.0439(13) 0.0131(14)
C6 0.0426(12) 0.0809(15) 0.0995(18) 0.0122(13) 0.0035(11) -0.0164(10)
C2 0.0497(11) 0.0505(10) 0.0656(11) 0.0048(8) 0.0114(8) -0.0060(8)

loop_
_atom_type_symbol
_atom_type_description
_atom_type_scat_dispersion_real
_atom_type_scat_dispersion_imag
_atom_type_scat_source
C C 0.0033 0.0016 'International Tables Vol C Tables 4.2.6.8 and 6.1.1.4'
H H 0.0000 0.0000 'International Tables Vol C Tables 4.2.6.8 and 6.1.1.4'
O O 0.0106 0.0060 'International Tables Vol C Tables 4.2.6.8 and 6.1.1.4'

loop_
_geom_angle_atom_site_label_1
_geom_angle_atom_site_label_2
_geom_angle_atom_site_label_3
_geom_angle
_geom_angle_site_symmetry_1
_geom_angle_site_symmetry_3
_geom_angle_publ_flag
C9 C10 C5 118.33(16) . . ?
C9 C10 C4 119.56(15) . . ?
C5 C10 C4 121.81(16) . . ?
C4 C3 C2 108.25(14) . . ?
C4 C3 C11 109.72(14) . . ?
C2 C3 C11 112.87(15) . . ?
C4 C3 H3 108.6 . . ?
C2 C3 H3 108.6 . . ?
C11 C3 H3 108.6 . . ?
O1 C9 C8 116.62(16) . . ?
O1 C9 C10 122.78(15) . . ?
C8 C9 C10 120.60(17) . . ?
C6' C1' C2' 117.81(17) . . ?
C6' C1' C11 122.03(17) . . ?
C2' C1' C11 120.16(16) . . ?
C9 O1 C2 114.80(14) . . ?
O3 C2' C3' 122.70(17) . . ?
O3 C2' C1' 116.53(16) . . ?
C3' C2' C1' 120.76(17) . . ?
C2' O3 O3H 112.6(15) . . ?
O2 C4 C10 121.60(16) . . ?
O2 C4 C3 122.99(16) . . ?
C10 C4 C3 115.33(15) . . ?
C4' C3' C2' 119.83(19) . . ?
C4' C3' H3' 120.1 . . ?
C2' C3' H3' 120.1 . . ?
C1' C11 C3 112.41(14) . . ?
C1' C11 H11A 109.1 . . ?
C3 C11 H11A 109.1 . . ?
C1' C11 H11B 109.1 . . ?
C3 C11 H11B 109.1 . . ?
H11A C11 H11B 107.9 . . ?
C5' C6' C1' 121.5(2) . . ?
C5' C6' H6' 119.3 . . ?
C1' C6' H6' 119.3 . . ?
C7 C8 C9 119.71(19) . . ?
C7 C8 H8 120.1 . . ?
C9 C8 H8 120.1 . . ?
C6 C5 C10 120.59(19) . . ?
C6 C5 H5 119.7 . . ?
C10 C5 H5 119.7 . . ?
C8 C7 C6 121.4(2) . . ?
C8 C7 H7 119.3 . . ?
C6 C7 H7 119.3 . . ?
C3' C4' C5' 120.5(2) . . ?
C3' C4' H4' 119.8 . . ?
C5' C4' H4' 119.8 . . ?
C4' C5' C6' 119.6(2) . . ?
C4' C5' H5' 120.2 . . ?
C6' C5' H5' 120.2 . . ?
C7 C6 C5 119.3(2) . . ?
C7 C6 H6 120.3 . . ?
C5 C6 H6 120.3 . . ?
O1 C2 C3 111.52(14) . . ?
O1 C2 H2A 109.3 . . ?
C3 C2 H2A 109.3 . . ?
O1 C2 H2B 109.3 . . ?
C3 C2 H2B 109.3 . . ?
H2A C2 H2B 108.0 . . ?

loop_
_geom_bond_atom_site_label_1
_geom_bond_atom_site_label_2
_geom_bond_distance
_geom_bond_site_symmetry_2
_geom_bond_publ_flag
C10 C9 1.393(2) . ?
C10 C5 1.400(2) . ?
C10 C4 1.471(2) . ?
C3 C4 1.503(2) . ?
C3 C2 1.508(2) . ?
C3 C11 1.550(2) . ?
C3 H3 0.9800 . ?
C9 O1 1.357(2) . ?
C9 C8 1.392(2) . ?
C1' C6' 1.383(2) . ?
C1' C2' 1.399(2) . ?
C1' C11 1.506(2) . ?
O1 C2 1.436(2) . ?
O2 C4 1.228(2) . ?
C2' O3 1.353(2) . ?
C2' C3' 1.387(2) . ?
O3 O3H 0.94(3) . ?
C3' C4' 1.370(3) . ?
C3' H3' 0.9300 . ?
C11 H11A 0.9700 . ?
C11 H11B 0.9700 . ?
C6' C5' 1.382(3) . ?
C6' H6' 0.9300 . ?
C8 C7 1.357(3) . ?
C8 H8 0.9300 . ?
C5 C6 1.384(3) . ?
C5 H5 0.9300 . ?
C7 C6 1.382(3) . ?
C7 H7 0.9300 . ?
C4' C5' 1.375(3) . ?
C4' H4' 0.9300 . ?
C5' H5' 0.9300 . ?
C6 H6 0.9300 . ?
C2 H2A 0.9700 . ?
C2 H2B 0.9700 . ?

loop_
_geom_hbond_atom_site_label_D
_geom_hbond_atom_site_label_H
_geom_hbond_atom_site_label_A
_geom_hbond_distance_DH
_geom_hbond_distance_HA
_geom_hbond_distance_DA
_geom_hbond_angle_DHA
_geom_hbond_site_symmetry_A
O3 O3H O2 0.94(3) 1.83(3) 2.768(2) 174(2) 3_676
O3 O3H O2 0.94(3) 1.83(3) 2.768(2) 174(2) 3_676

loop_
_geom_torsion_atom_site_label_1
_geom_torsion_atom_site_label_2
_geom_torsion_atom_site_label_3
_geom_torsion_atom_site_label_4
_geom_torsion
_geom_torsion_site_symmetry_1
_geom_torsion_site_symmetry_2
_geom_torsion_site_symmetry_3
_geom_torsion_site_symmetry_4
_geom_torsion_publ_flag
C5 C10 C9 O1 177.75(16) . . . . ?
C4 C10 C9 O1 -8.4(3) . . . . ?
C5 C10 C9 C8 -2.7(3) . . . . ?
C4 C10 C9 C8 171.13(17) . . . . ?
C8 C9 O1 C2 164.13(16) . . . . ?
C10 C9 O1 C2 -16.3(2) . . . . ?
C6' C1' C2' O3 -179.80(17) . . . . ?
C11 C1' C2' O3 0.5(2) . . . . ?
C6' C1' C2' C3' -0.2(3) . . . . ?
C11 C1' C2' C3' -179.95(16) . . . . ?
C9 C10 C4 O2 179.77(17) . . . . ?
C5 C10 C4 O2 -6.6(3) . . . . ?
C9 C10 C4 C3 -3.2(2) . . . . ?
C5 C10 C4 C3 170.43(17) . . . . ?
C2 C3 C4 O2 -147.56(18) . . . . ?
C11 C3 C4 O2 88.9(2) . . . . ?
C2 C3 C4 C10 35.5(2) . . . . ?
C11 C3 C4 C10 -88.08(18) . . . . ?
O3 C2' C3' C4' 179.82(18) . . . . ?
C1' C2' C3' C4' 0.3(3) . . . . ?
C6' C1' C11 C3 -98.3(2) . . . . ?
C2' C1' C11 C3 81.4(2) . . . . ?
C4 C3 C11 C1' -178.76(14) . . . . ?
C2 C3 C11 C1' 60.43(19) . . . . ?
C2' C1' C6' C5' 0.0(3) . . . . ?
C11 C1' C6' C5' 179.71(19) . . . . ?
O1 C9 C8 C7 -178.88(18) . . . . ?
C10 C9 C8 C7 1.6(3) . . . . ?
C9 C10 C5 C6 2.0(3) . . . . ?
C4 C10 C5 C6 -171.76(18) . . . . ?
C9 C8 C7 C6 0.4(3) . . . . ?
C2' C3' C4' C5' -0.1(3) . . . . ?
C3' C4' C5' C6' -0.1(3) . . . . ?
C1' C6' C5' C4' 0.2(3) . . . . ?
C8 C7 C6 C5 -1.2(4) . . . . ?
C10 C5 C6 C7 0.0(3) . . . . ?
C9 O1 C2 C3 51.4(2) . . . . ?
C4 C3 C2 O1 -59.98(19) . . . . ?
C11 C3 C2 O1 61.67(19) . . . . ?
